data_7213934
loop_
_publ_author_name
'Wang, Ya-Li'
'Gu, Bin'
'Ma, Yue'
'Xing, Cui'
'Wang, Qing-Lun'
'Li, Li-Cun'
'Cheng, Peng'
'Liao, Dai-Zheng'

_publ_section_title
;
 A new D2d-symmetry DyIII mononuclear single-molecule magnet containing a
 monodentate N-heterocyclic donor ligand
;
_journal_issue 11
_journal_name_full CrystEngComm
_journal_page_first 2283
_journal_paper_doi 10.1039/c3ce42212g
_journal_volume 16
_journal_year 2014
_chemical_formula_sum 'C21 H11 Dy F18 N4 O6'
_chemical_formula_weight 919.84
_chemical_name_systematic
;
?
;
_space_group_IT_number 14
_symmetry_cell_setting monoclinic
_symmetry_space_group_name_Hall '-P 2ybc'
_symmetry_space_group_name_H-M 'P 1 21/c 1'
_atom_sites_solution_hydrogens geom
_atom_sites_solution_primary direct
_atom_sites_solution_secondary difmap
_audit_creation_method SHELXL-97
_cell_angle_alpha 90.00
_cell_angle_beta 98.02(3)
_cell_angle_gamma 90.00
_cell_formula_units_Z 4
_cell_length_a 8.8700(18)
_cell_length_b 22.049(4)
_cell_length_c 15.806(3)
_cell_measurement_reflns_used 11875
_cell_measurement_temperature 293(2)
_cell_measurement_theta_max 28.03
_cell_measurement_theta_min 3.07
_cell_volume 3061.0(10)
_computing_structure_refinement 'SHELXL-97 (Sheldrick, 1997)'
_computing_structure_solution 'SHELXS-97 (Sheldrick, 1990)'
_diffrn_ambient_temperature 293(2)
_diffrn_measured_fraction_theta_full 0.946
_diffrn_measured_fraction_theta_max 0.946
_diffrn_radiation_monochromator graphite
_diffrn_radiation_source 'fine-focus sealed tube'
_diffrn_radiation_type MoK\a
_diffrn_radiation_wavelength 0.71073
_diffrn_reflns_av_R_equivalents 0.0531
_diffrn_reflns_av_sigmaI/netI 0.0549
_diffrn_reflns_limit_h_max 10
_diffrn_reflns_limit_h_min -10
_diffrn_reflns_limit_k_max 26
_diffrn_reflns_limit_k_min -26
_diffrn_reflns_limit_l_max 17
_diffrn_reflns_limit_l_min -18
_diffrn_reflns_number 17181
_diffrn_reflns_theta_full 25.01
_diffrn_reflns_theta_max 25.01
_diffrn_reflns_theta_min 3.06
_exptl_absorpt_coefficient_mu 2.594
_exptl_absorpt_correction_T_max 0.6250
_exptl_absorpt_correction_T_min 0.6250
_exptl_absorpt_correction_type multi-scan
_exptl_absorpt_process_details crystalclear
_exptl_crystal_colour colourless
_exptl_crystal_density_diffrn 1.996
_exptl_crystal_density_meas ?
_exptl_crystal_density_method 'not measured'
_exptl_crystal_description block
_exptl_crystal_F_000 1764
_exptl_crystal_size_max 0.20
_exptl_crystal_size_mid 0.20
_exptl_crystal_size_min 0.20
_refine_diff_density_max 0.758
_refine_diff_density_min -0.501
_refine_diff_density_rms 0.102
_refine_ls_extinction_method none
_refine_ls_goodness_of_fit_ref 1.099
_refine_ls_hydrogen_treatment constr
_refine_ls_matrix_type full
_refine_ls_number_parameters 563
_refine_ls_number_reflns 5115
_refine_ls_number_restraints 322
_refine_ls_restrained_S_all 1.192
_refine_ls_R_factor_all 0.0872
_refine_ls_R_factor_gt 0.0598
_refine_ls_shift/su_max 0.178
_refine_ls_shift/su_mean 0.008
_refine_ls_structure_factor_coef Fsqd
_refine_ls_weighting_details 'calc w=1/[\s^2^(Fo^2^)+(0.0496P)^2^+7.4979P] where P=(Fo^2^+2Fc^2^)/3'
_refine_ls_weighting_scheme calc
_refine_ls_wR_factor_gt 0.1149
_refine_ls_wR_factor_ref 0.1247
_reflns_number_gt 3927
_reflns_number_total 5115
_reflns_threshold_expression >2sigma(I)
_cod_data_source_file c3ce42212g.txt
_cod_data_source_block c101130b2
_cod_depositor_comments
;
The following automatic conversions were performed:

'_symmetry_cell_setting' value 'Monoclinic' changed to 'monoclinic'
according to
/usr/data/users/saulius/automatic-downloads/current/RSC/lib/dictionaries/cif_core.dic
dictionary named 'cif_core.dic' version 2.4.2 from 2011-04-26.

Automatic conversion script
Id: cif_fix_values 2281 2013-09-26 08:29:07Z andrius 

The following automatic conversions were performed:

'_exptl_crystal_density_meas' value 'none' was changed to '?' - the
value is perceived as not measured.

Automatic conversion script
Id: cif_fix_values 3008 2015-01-20 13:52:24Z robertas 
;
_cod_original_sg_symbol_H-M P21/c
_cod_database_code 7213934

loop_
_symmetry_equiv_pos_as_xyz
'x, y, z'
'-x, y+1/2, -z+1/2'
'-x, -y, -z'
'x, -y-1/2, z-1/2'

loop_
_atom_site_label
_atom_site_type_symbol
_atom_site_fract_x
_atom_site_fract_y
_atom_site_fract_z
_atom_site_U_iso_or_equiv
_atom_site_adp_type
_atom_site_occupancy
_atom_site_symmetry_multiplicity
_atom_site_calc_flag
_atom_site_refinement_flags
_atom_site_disorder_assembly
_atom_site_disorder_group
Dy1 Dy 0.90862(5) 0.156206(17) 0.74096(3) 0.05029(17) Uani 1 1 d . A .
F1 F 1.2167(17) 0.2990(10) 0.9401(10) 0.111(5) Uani 0.61(2) 1 d PU A 5
F2 F 1.052(2) 0.2607(8) 1.0118(11) 0.112(5) Uani 0.61(2) 1 d PU A 5
F3 F 1.036(2) 0.3517(7) 0.9701(9) 0.105(4) Uani 0.61(2) 1 d PU A 5
F1' F 1.122(4) 0.3544(11) 0.9482(15) 0.108(6) Uani 0.39(2) 1 d PU A 6
F2' F 1.212(2) 0.2651(12) 0.9626(16) 0.102(7) Uani 0.39(2) 1 d PDU A 6
F3' F 1.009(3) 0.2863(15) 1.008(2) 0.112(6) Uani 0.39(2) 1 d PU A 6
F4 F 0.8613(19) 0.3543(7) 0.6030(10) 0.133(4) Uani 0.695(11) 1 d PU A 1
F5 F 0.8130(18) 0.4090(5) 0.7028(8) 0.119(4) Uani 0.695(11) 1 d PU A 1
F6 F 0.6451(13) 0.3495(5) 0.6437(9) 0.106(4) Uani 0.695(11) 1 d PU A 1
F4' F 0.731(4) 0.3372(12) 0.601(2) 0.115(7) Uani 0.305(11) 1 d PU A 2
F5' F 0.902(3) 0.3923(14) 0.657(2) 0.118(7) Uani 0.305(11) 1 d PU A 2
F6' F 0.696(3) 0.3893(14) 0.7107(18) 0.127(7) Uani 0.305(11) 1 d PDU A 2
F7 F 0.8150(10) -0.0639(3) 0.7694(6) 0.144(3) Uani 1 1 d U . .
F8 F 0.5860(11) -0.0619(4) 0.7715(7) 0.173(4) Uani 1 1 d U . .
F9 F 0.6687(13) -0.0432(4) 0.6630(7) 0.161(4) Uani 1 1 d U . .
F10 F 0.5082(10) 0.0963(4) 0.9645(5) 0.145(3) Uani 1 1 d U . .
F11 F 0.5766(12) 0.1824(5) 0.9468(6) 0.154(3) Uani 1 1 d U . .
F12 F 0.3892(12) 0.1476(5) 0.8696(6) 0.160(4) Uani 1 1 d U . .
F13 F 1.220(3) -0.0044(7) 0.6534(14) 0.102(5) Uani 0.506(19) 1 d PU B 7
F14 F 1.186(3) 0.0336(9) 0.5361(12) 0.107(5) Uani 0.506(19) 1 d PU B 7
F15 F 1.4005(17) 0.0434(7) 0.6114(14) 0.099(5) Uani 0.506(19) 1 d PU B 7
F13' F 1.304(2) 0.0054(8) 0.6758(10) 0.098(5) Uani 0.494(19) 1 d PDU B 8
F14' F 1.133(2) 0.0150(9) 0.5647(15) 0.109(5) Uani 0.494(19) 1 d PU B 8
F15' F 1.350(2) 0.0492(8) 0.5600(14) 0.108(5) Uani 0.494(19) 1 d PDU B 8
F16 F 1.3641(16) 0.2827(6) 0.7654(9) 0.114(4) Uani 0.643(11) 1 d PU B 3
F17 F 1.2619(15) 0.3036(5) 0.6408(9) 0.106(4) Uani 0.643(11) 1 d PU B 3
F18 F 1.4641(17) 0.2502(7) 0.6609(13) 0.131(5) Uani 0.643(11) 1 d PU B 3
F16' F 1.481(3) 0.2445(11) 0.7281(18) 0.119(6) Uani 0.357(11) 1 d PU B 4
F17' F 1.295(3) 0.3012(12) 0.710(2) 0.111(6) Uani 0.357(11) 1 d PU B 4
F18' F 1.389(3) 0.2664(10) 0.6072(14) 0.104(6) Uani 0.357(11) 1 d PU B 4
C1 C 0.7366(13) 0.1020(4) 0.5481(7) 0.076(3) Uani 1 1 d . . .
H1 H 0.7733 0.0634 0.5625 0.092 Uiso 1 1 calc R . .
C2 C 0.6541(15) 0.1157(6) 0.4750(8) 0.102(4) Uani 1 1 d . . .
H2 H 0.6253 0.0898 0.4292 0.122 Uiso 1 1 calc R . .
C3 C 0.6200(15) 0.1747(6) 0.4800(8) 0.106(4) Uani 1 1 d . . .
H3 H 0.5591 0.1974 0.4391 0.127 Uiso 1 1 calc R . .
C4 C 1.0942(12) 0.0416(4) 0.8633(7) 0.075(3) Uani 1 1 d . . .
H4 H 1.0877 0.0161 0.8162 0.090 Uiso 1 1 calc R . .
C5 C 1.1578(14) 0.0252(6) 0.9429(9) 0.096(4) Uani 1 1 d . . .
H5 H 1.2019 -0.0118 0.9604 0.115 Uiso 1 1 calc R . .
C6 C 1.1428(15) 0.0738(7) 0.9900(8) 0.102(4) Uani 1 1 d . . .
H6 H 1.1749 0.0772 1.0484 0.122 Uiso 1 1 calc R . .
C7 C 1.0819(16) 0.2966(6) 0.9474(9) 0.095(4) Uani 1 1 d D . .
C8 C 0.9874(10) 0.2768(5) 0.8647(6) 0.062(3) Uani 1 1 d . A .
C9 C 0.9297(12) 0.3191(4) 0.8071(7) 0.070(3) Uani 1 1 d . . .
H9 H 0.9472 0.3598 0.8201 0.084 Uiso 1 1 calc R A .
C10 C 0.8482(10) 0.3045(4) 0.7318(7) 0.060(2) Uani 1 1 d . A .
C11 C 0.7879(18) 0.3550(5) 0.6698(10) 0.095(4) Uani 1 1 d D . .
C12 C 0.6967(15) -0.0346(5) 0.7414(10) 0.098(4) Uani 1 1 d . . .
C13 C 0.7079(11) 0.0315(4) 0.7648(7) 0.065(3) Uani 1 1 d . A .
C14 C 0.6207(12) 0.0538(5) 0.8211(7) 0.079(3) Uani 1 1 d . . .
H14 H 0.5567 0.0279 0.8459 0.095 Uiso 1 1 calc R . .
C15 C 0.6256(11) 0.1146(5) 0.8420(6) 0.066(3) Uani 1 1 d . A .
C16 C 0.5255(16) 0.1375(8) 0.9047(9) 0.106(5) Uani 1 1 d . . .
C17 C 1.2477(14) 0.0429(5) 0.6127(8) 0.081(3) Uani 1 1 d D . .
C18 C 1.1936(11) 0.1002(4) 0.6499(6) 0.056(2) Uani 1 1 d . A .
C19 C 1.2865(11) 0.1497(4) 0.6550(6) 0.063(2) Uani 1 1 d . . .
H19 H 1.3820 0.1474 0.6372 0.076 Uiso 1 1 calc R B .
C20 C 1.2368(10) 0.2036(4) 0.6870(6) 0.054(2) Uani 1 1 d . A .
C21 C 1.3357(14) 0.2595(6) 0.6864(12) 0.104(5) Uani 1 1 d . . .
N1 N 0.7608(9) 0.1493(3) 0.5981(5) 0.062(2) Uani 1 1 d . . .
N2 N 0.6890(10) 0.1940(4) 0.5536(6) 0.086(3) Uani 1 1 d . . .
H2A H 0.6878 0.2309 0.5709 0.103 Uiso 1 1 calc R . .
N3 N 1.0434(9) 0.0969(4) 0.8599(5) 0.066(2) Uani 1 1 d . . .
N4 N 1.0743(11) 0.1169(4) 0.9402(6) 0.084(3) Uani 1 1 d . . .
H4A H 1.0529 0.1526 0.9571 0.101 Uiso 1 1 calc R . .
O1 O 0.9746(7) 0.2210(3) 0.8578(4) 0.0609(16) Uani 1 1 d . . .
O2 O 0.8170(6) 0.2531(2) 0.7019(4) 0.0543(15) Uani 1 1 d . . .
O3 O 0.7990(7) 0.0586(3) 0.7284(4) 0.0677(17) Uani 1 1 d . . .
O4 O 0.7030(7) 0.1540(3) 0.8147(4) 0.0670(17) Uani 1 1 d . . .
O5 O 1.0668(7) 0.0959(3) 0.6729(4) 0.0626(16) Uani 1 1 d . . .
O6 O 1.1164(6) 0.2127(3) 0.7151(4) 0.0581(15) Uani 1 1 d . . .

loop_
_atom_site_aniso_label
_atom_site_aniso_U_11
_atom_site_aniso_U_22
_atom_site_aniso_U_33
_atom_site_aniso_U_23
_atom_site_aniso_U_13
_atom_site_aniso_U_12
Dy1 0.0525(3) 0.0369(2) 0.0625(3) -0.0077(2) 0.0115(2) -0.00597(19)
F1 0.098(7) 0.131(9) 0.101(7) -0.020(7) -0.002(6) -0.015(7)
F2 0.146(9) 0.109(9) 0.076(6) -0.004(7) 0.003(7) 0.005(7)
F3 0.116(8) 0.100(7) 0.096(7) -0.050(6) 0.002(6) 0.001(6)
F1' 0.119(10) 0.097(9) 0.102(9) -0.025(7) -0.005(8) -0.029(8)
F2' 0.096(9) 0.104(11) 0.099(10) -0.014(8) -0.011(8) 0.004(8)
F3' 0.119(10) 0.122(10) 0.094(9) -0.014(9) 0.014(8) 0.010(8)
F4 0.150(8) 0.130(8) 0.127(7) 0.041(6) 0.043(7) 0.017(7)
F5 0.145(8) 0.067(6) 0.138(7) 0.003(5) -0.005(7) -0.009(5)
F6 0.087(6) 0.100(6) 0.123(7) 0.030(6) -0.015(6) 0.003(5)
F4' 0.121(10) 0.104(10) 0.114(10) 0.013(8) -0.005(9) 0.002(9)
F5' 0.125(10) 0.104(10) 0.122(10) 0.027(8) 0.010(8) -0.011(8)
F6' 0.123(10) 0.115(10) 0.141(10) 0.007(8) 0.009(9) 0.031(9)
F7 0.123(5) 0.073(5) 0.220(8) -0.010(5) -0.031(6) 0.017(4)
F8 0.178(7) 0.090(5) 0.261(9) -0.019(6) 0.070(7) -0.054(5)
F9 0.222(8) 0.087(5) 0.159(7) -0.042(5) -0.022(6) -0.020(5)
F10 0.164(7) 0.160(7) 0.123(6) 0.008(5) 0.066(5) -0.022(6)
F11 0.181(7) 0.152(7) 0.144(6) -0.045(6) 0.081(6) -0.039(6)
F12 0.121(6) 0.232(9) 0.135(6) -0.005(6) 0.041(6) 0.037(6)
F13 0.118(9) 0.071(7) 0.121(8) 0.003(6) 0.028(7) 0.019(7)
F14 0.135(9) 0.093(8) 0.094(8) -0.031(7) 0.021(7) 0.012(7)
F15 0.094(7) 0.094(7) 0.110(9) -0.016(7) 0.017(7) 0.038(6)
F13' 0.104(9) 0.075(7) 0.109(8) 0.002(6) -0.011(7) 0.033(7)
F14' 0.113(9) 0.095(8) 0.121(9) -0.048(7) 0.022(7) 0.002(7)
F15' 0.120(9) 0.108(8) 0.105(9) -0.017(7) 0.046(8) 0.017(7)
F16 0.121(7) 0.104(7) 0.109(7) -0.022(6) -0.009(6) -0.050(6)
F17 0.120(7) 0.071(6) 0.123(7) 0.024(6) 0.003(6) -0.026(5)
F18 0.107(7) 0.133(8) 0.159(9) -0.006(8) 0.037(8) -0.028(6)
F16' 0.103(9) 0.126(9) 0.122(10) 0.007(8) 0.001(8) -0.027(8)
F17' 0.108(9) 0.094(9) 0.131(10) -0.004(9) 0.019(9) -0.020(8)
F18' 0.110(9) 0.102(9) 0.103(9) 0.017(8) 0.020(8) -0.035(7)
C1 0.098(8) 0.049(6) 0.077(7) -0.025(5) -0.006(7) 0.010(5)
C2 0.124(11) 0.086(10) 0.085(9) -0.040(7) -0.025(8) 0.012(8)
C3 0.104(10) 0.113(11) 0.083(9) -0.016(8) -0.046(8) 0.029(8)
C4 0.086(7) 0.049(6) 0.085(8) 0.000(5) -0.007(7) 0.000(5)
C5 0.107(10) 0.072(8) 0.107(10) 0.022(8) 0.003(8) 0.006(7)
C6 0.118(11) 0.107(11) 0.078(8) 0.030(8) 0.008(8) 0.002(9)
C7 0.115(11) 0.083(10) 0.089(10) -0.029(8) 0.021(10) -0.021(8)
C8 0.060(6) 0.067(7) 0.061(6) -0.028(5) 0.013(5) -0.007(5)
C9 0.082(7) 0.038(5) 0.087(8) -0.021(5) 0.003(7) -0.009(5)
C10 0.058(6) 0.044(5) 0.079(7) -0.009(5) 0.016(6) -0.010(4)
C11 0.123(12) 0.039(7) 0.116(11) -0.015(6) -0.012(10) -0.013(6)
C12 0.093(9) 0.055(7) 0.138(12) 0.007(8) -0.007(9) -0.030(7)
C13 0.045(5) 0.054(6) 0.092(8) 0.011(6) -0.011(6) -0.012(5)
C14 0.078(7) 0.064(7) 0.098(8) 0.010(6) 0.019(7) -0.027(6)
C15 0.056(6) 0.078(8) 0.063(6) 0.004(5) 0.010(5) -0.007(5)
C16 0.078(9) 0.148(14) 0.093(10) -0.021(9) 0.022(9) -0.056(9)
C17 0.093(9) 0.060(7) 0.093(9) -0.004(6) 0.027(8) 0.006(6)
C18 0.070(6) 0.045(5) 0.052(5) 0.000(4) 0.007(5) 0.018(5)
C19 0.057(6) 0.062(6) 0.072(6) -0.001(5) 0.015(5) 0.009(5)
C20 0.055(6) 0.050(5) 0.054(5) 0.002(4) 0.001(5) -0.003(4)
C21 0.059(7) 0.082(9) 0.185(17) -0.051(10) 0.064(10) -0.016(6)
N1 0.069(5) 0.046(5) 0.068(5) -0.011(4) -0.001(4) 0.004(4)
N2 0.087(7) 0.069(6) 0.096(7) -0.019(5) -0.004(6) 0.011(5)
N3 0.068(5) 0.054(5) 0.074(6) -0.002(4) 0.010(5) -0.003(4)
N4 0.105(7) 0.079(7) 0.069(6) 0.000(5) 0.012(6) 0.008(5)
O1 0.076(4) 0.049(4) 0.057(4) -0.012(3) 0.008(3) -0.008(3)
O2 0.049(3) 0.042(3) 0.070(4) -0.010(3) 0.004(3) -0.005(3)
O3 0.067(4) 0.049(4) 0.089(5) -0.010(3) 0.015(4) -0.012(3)
O4 0.058(4) 0.058(4) 0.090(5) -0.002(4) 0.026(4) -0.008(3)
O5 0.071(4) 0.043(3) 0.076(4) -0.009(3) 0.017(4) -0.002(3)
O6 0.048(3) 0.051(4) 0.079(4) -0.010(3) 0.022(3) -0.005(3)

loop_
_atom_type_symbol
_atom_type_description
_atom_type_scat_dispersion_real
_atom_type_scat_dispersion_imag
_atom_type_scat_source
C C 0.0033 0.0016 'International Tables Vol C Tables 4.2.6.8 and 6.1.1.4'
H H 0.0000 0.0000 'International Tables Vol C Tables 4.2.6.8 and 6.1.1.4'
Dy Dy -0.1892 4.4098 'International Tables Vol C Tables 4.2.6.8 and 6.1.1.4'
F F 0.0171 0.0103 'International Tables Vol C Tables 4.2.6.8 and 6.1.1.4'
N N 0.0061 0.0033 'International Tables Vol C Tables 4.2.6.8 and 6.1.1.4'
O O 0.0106 0.0060 'International Tables Vol C Tables 4.2.6.8 and 6.1.1.4'

loop_
_geom_angle_atom_site_label_1
_geom_angle_atom_site_label_2
_geom_angle_atom_site_label_3
_geom_angle
O4 Dy1 O5 143.4(2)
O4 Dy1 O6 144.2(2)
O5 Dy1 O6 71.1(2)
O4 Dy1 O2 83.2(2)
O5 Dy1 O2 128.0(2)
O6 Dy1 O2 73.5(2)
O4 Dy1 O1 75.0(2)
O5 Dy1 O1 128.2(2)
O6 Dy1 O1 72.1(2)
O2 Dy1 O1 72.0(2)
O4 Dy1 O3 71.1(2)
O5 Dy1 O3 72.9(2)
O6 Dy1 O3 143.9(2)
O2 Dy1 O3 133.4(2)
O1 Dy1 O3 132.6(2)
O4 Dy1 N1 96.1(3)
O5 Dy1 N1 79.4(2)
O6 Dy1 N1 102.0(2)
O2 Dy1 N1 72.1(2)
O1 Dy1 N1 143.7(2)
O3 Dy1 N1 72.8(2)
O4 Dy1 N3 86.4(2)
O5 Dy1 N3 77.7(3)
O6 Dy1 N3 96.2(2)
O2 Dy1 N3 143.3(2)
O1 Dy1 N3 71.3(2)
O3 Dy1 N3 74.3(2)
N1 Dy1 N3 144.2(3)
N1 C1 C2 111.9(10)
N1 C1 H1 124.0
C2 C1 H1 124.0
C1 C2 C3 105.8(10)
C1 C2 H2 127.1
C3 C2 H2 127.1
N2 C3 C2 106.7(11)
N2 C3 H3 126.6
C2 C3 H3 126.7
N3 C4 C5 112.8(11)
N3 C4 H4 123.6
C5 C4 H4 123.6
C6 C5 C4 104.1(11)
C6 C5 H5 127.9
C4 C5 H5 127.9
C5 C6 N4 108.7(12)
C5 C6 H6 125.6
N4 C6 H6 125.6
F1 C7 F3' 134(2)
F1 C7 F1' 71.9(15)
F3' C7 F1' 109.7(19)
F1 C7 F2' 37.6(11)
F3' C7 F2' 107(2)
F1' C7 F2' 105.7(18)
F1 C7 F2 113.3(17)
F3' C7 F2 30.2(14)
F1' C7 F2 129.9(16)
F2' C7 F2 79.2(16)
F1 C7 F3 109.0(14)
F3' C7 F3 75.5(16)
F1' C7 F3 38.9(11)
F2' C7 F3 135.0(16)
F2 C7 F3 103.3(14)
F1 C7 C8 111.3(12)
F3' C7 C8 109.0(16)
F1' C7 C8 113.7(15)
F2' C7 C8 111.4(13)
F2 C7 C8 110.0(12)
F3 C7 C8 109.6(12)
O1 C8 C9 127.1(9)
O1 C8 C7 113.2(10)
C9 C8 C7 119.6(10)
C10 C9 C8 122.5(9)
C10 C9 H9 118.7
C8 C9 H9 118.7
O2 C10 C9 128.3(9)
O2 C10 C11 112.4(9)
C9 C10 C11 119.3(9)
F4' C11 F6 53.2(18)
F4' C11 F5 133.4(18)
F6 C11 F5 108.7(14)
F4' C11 F4 57.6(19)
F6 C11 F4 108.5(14)
F5 C11 F4 104.8(14)
F4' C11 F6' 114(3)
F6 C11 F6' 64.4(17)
F5 C11 F6' 51.4(15)
F4 C11 F6' 142.7(18)
F4' C11 F5' 107(3)
F6 C11 F5' 137.9(17)
F5 C11 F5' 54.1(15)
F4 C11 F5' 54.3(16)
F6' C11 F5' 105(2)
F4' C11 C10 114.0(15)
F6 C11 C10 112.2(11)
F5 C11 C10 112.6(12)
F4 C11 C10 109.7(11)
F6' C11 C10 106.5(16)
F5' C11 C10 109.8(16)
F9 C12 F7 108.2(15)
F9 C12 F8 103.7(12)
F7 C12 F8 105.6(12)
F9 C12 C13 113.0(11)
F7 C12 C13 112.8(10)
F8 C12 C13 112.8(12)
O3 C13 C14 127.9(10)
O3 C13 C12 112.7(11)
C14 C13 C12 119.4(10)
C13 C14 C15 120.6(9)
C13 C14 H14 119.7
C15 C14 H14 119.7
O4 C15 C14 127.3(10)
O4 C15 C16 113.8(10)
C14 C15 C16 118.8(10)
F11 C16 F12 110.2(16)
F11 C16 F10 103.5(12)
F12 C16 F10 103.3(10)
F11 C16 C15 114.6(10)
F12 C16 C15 112.4(12)
F10 C16 C15 111.9(14)
F13 C17 F14 105.2(15)
F13 C17 F15' 127.2(14)
F14 C17 F15' 70.0(13)
F13 C17 F14' 73.8(13)
F14 C17 F14' 36.2(10)
F15' C17 F14' 103.1(14)
F13 C17 F13' 36.0(9)
F14 C17 F13' 132.4(15)
F15' C17 F13' 108.6(14)
F14' C17 F13' 108.3(14)
F13 C17 F15 106.2(13)
F14 C17 F15 106.4(14)
F15' C17 F15 38.3(9)
F14' C17 F15 132.8(14)
F13' C17 F15 75.4(12)
F13 C17 C18 113.4(11)
F14 C17 C18 113.1(12)
F15' C17 C18 116.4(11)
F14' C17 C18 110.6(12)
F13' C17 C18 109.5(11)
F15 C17 C18 112.0(12)
O5 C18 C19 127.8(8)
O5 C18 C17 114.0(9)
C19 C18 C17 118.2(9)
C18 C19 C20 119.1(9)
C18 C19 H19 120.4
C20 C19 H19 120.4
O6 C20 C19 127.5(8)
O6 C20 C21 113.7(8)
C19 C20 C21 118.8(9)
F17' C21 F18 127.2(18)
F17' C21 F17 53.0(19)
F18 C21 F17 109.9(17)
F17' C21 F16 51.5(18)
F18 C21 F16 107.2(15)
F17 C21 F16 104.0(13)
F17' C21 F16' 112(2)
F18 C21 F16' 46.3(12)
F17 C21 F16' 141.2(15)
F16 C21 F16' 67.1(15)
F17' C21 F18' 113(2)
F18 C21 F18' 46.4(11)
F17 C21 F18' 68.9(16)
F16 C21 F18' 138.1(13)
F16' C21 F18' 92.4(16)
F17' C21 C20 118.2(16)
F18 C21 C20 114.5(12)
F17 C21 C20 110.9(11)
F16 C21 C20 109.8(13)
F16' C21 C20 107.4(15)
F18' C21 C20 111.2(13)
C1 N1 N2 104.3(9)
C1 N1 Dy1 128.9(7)
N2 N1 Dy1 126.8(6)
C3 N2 N1 111.2(10)
C3 N2 H2A 124.4
N1 N2 H2A 124.4
C4 N3 N4 104.3(9)
C4 N3 Dy1 131.3(7)
N4 N3 Dy1 124.4(6)
C6 N4 N3 110.1(10)
C6 N4 H4A 125.0
N3 N4 H4A 125.0
C8 O1 Dy1 133.2(6)
C10 O2 Dy1 133.0(6)
C13 O3 Dy1 134.8(7)
C15 O4 Dy1 135.9(7)
C18 O5 Dy1 137.1(6)
C20 O6 Dy1 137.0(6)

loop_
_geom_bond_atom_site_label_1
_geom_bond_atom_site_label_2
_geom_bond_distance
Dy1 O4 2.298(6)
Dy1 O5 2.305(6)
Dy1 O6 2.308(6)
Dy1 O2 2.337(6)
Dy1 O1 2.344(6)
Dy1 O3 2.358(6)
Dy1 N1 2.453(8)
Dy1 N3 2.459(8)
F1 C7 1.219(19)
F2 C7 1.34(2)
F3 C7 1.348(17)
F1' C7 1.32(2)
F2' C7 1.340(11)
F3' C7 1.24(3)
F4 C11 1.317(18)
F5 C11 1.304(15)
F6 C11 1.282(17)
F4' C11 1.20(3)
F5' C11 1.34(3)
F6' C11 1.343(11)
F7 C12 1.259(14)
F8 C12 1.297(14)
F9 C12 1.244(15)
F10 C16 1.335(16)
F11 C16 1.243(14)
F12 C16 1.278(15)
F13 C17 1.269(19)
F14 C17 1.27(2)
F15 C17 1.358(19)
F13' C17 1.337(10)
F14' C17 1.33(2)
F15' C17 1.322(10)
F16 C21 1.341(19)
F17 C21 1.327(19)
F18 C21 1.277(16)
F16' C21 1.40(3)
F17' C21 1.07(3)
F18' C21 1.41(2)
C1 N1 1.307(11)
C1 C2 1.313(15)
C1 H1 0.9300
C2 C3 1.340(16)
C2 H2 0.9300
C3 N2 1.308(13)
C3 H3 0.9300
C4 N3 1.298(11)
C4 C5 1.354(15)
C4 H4 0.9300
C5 C6 1.322(17)
C5 H5 0.9300
C6 N4 1.327(14)
C6 H6 0.9300
C7 C8 1.515(15)
C8 O1 1.239(11)
C8 C9 1.353(13)
C9 C10 1.342(13)
C9 H9 0.9300
C10 O2 1.244(10)
C10 C11 1.531(16)
C12 C13 1.503(15)
C13 O3 1.213(11)
C13 C14 1.349(14)
C14 C15 1.380(14)
C14 H14 0.9300
C15 O4 1.224(11)
C15 C16 1.507(17)
C17 C18 1.500(13)
C18 O5 1.233(10)
C18 C19 1.363(13)
C19 C20 1.387(12)
C19 H19 0.9300
C20 O6 1.229(10)
C20 C21 1.514(14)
N1 N2 1.320(11)
N2 H2A 0.8600
N3 N4 1.334(11)
N4 H4A 0.8600

loop_
_geom_torsion_atom_site_label_1
_geom_torsion_atom_site_label_2
_geom_torsion_atom_site_label_3
_geom_torsion_atom_site_label_4
_geom_torsion
N1 C1 C2 C3 -2.0(16)
C1 C2 C3 N2 2.9(16)
N3 C4 C5 C6 0.4(15)
C4 C5 C6 N4 -0.3(15)
F1 C7 C8 O1 88.0(17)
F3' C7 C8 O1 -70(2)
F1' C7 C8 O1 166.9(19)
F2' C7 C8 O1 48(2)
F2 C7 C8 O1 -38.3(17)
F3 C7 C8 O1 -151.3(13)
F1 C7 C8 C9 -90.7(18)
F3' C7 C8 C9 111(2)
F1' C7 C8 C9 -12(2)
F2' C7 C8 C9 -131.2(19)
F2 C7 C8 C9 142.9(15)
F3 C7 C8 C9 29.9(18)
O1 C8 C9 C10 -0.2(17)
C7 C8 C9 C10 178.4(10)
C8 C9 C10 O2 -2.5(17)
C8 C9 C10 C11 -179.6(11)
O2 C10 C11 F4' -5(3)
C9 C10 C11 F4' 173(2)
O2 C10 C11 F6 53.4(16)
C9 C10 C11 F6 -129.1(13)
O2 C10 C11 F5 176.4(13)
C9 C10 C11 F5 -6(2)
O2 C10 C11 F4 -67.3(15)
C9 C10 C11 F4 110.3(14)
O2 C10 C11 F6' 122(2)
C9 C10 C11 F6' -60(2)
O2 C10 C11 F5' -125(2)
C9 C10 C11 F5' 52(2)
F9 C12 C13 O3 -54.4(15)
F7 C12 C13 O3 68.7(15)
F8 C12 C13 O3 -171.7(11)
F9 C12 C13 C14 125.6(13)
F7 C12 C13 C14 -111.2(13)
F8 C12 C13 C14 8.3(17)
O3 C13 C14 C15 1.7(17)
C12 C13 C14 C15 -178.3(11)
C13 C14 C15 O4 0.2(18)
C13 C14 C15 C16 179.6(11)
O4 C15 C16 F11 -29.2(19)
C14 C15 C16 F11 151.3(14)
O4 C15 C16 F12 97.7(13)
C14 C15 C16 F12 -81.8(16)
O4 C15 C16 F10 -146.6(10)
C14 C15 C16 F10 34.0(16)
F13 C17 C18 O5 -41.8(18)
F14 C17 C18 O5 77.9(17)
F15' C17 C18 O5 156.1(16)
F14' C17 C18 O5 38.9(17)
F13' C17 C18 O5 -80.3(16)
F15 C17 C18 O5 -162.0(13)
F13 C17 C18 C19 137.9(16)
F14 C17 C18 C19 -102.4(18)
F15' C17 C18 C19 -24(2)
F14' C17 C18 C19 -141.4(16)
F13' C17 C18 C19 99.4(15)
F15 C17 C18 C19 17.7(17)
O5 C18 C19 C20 -2.1(16)
C17 C18 C19 C20 178.2(9)
C18 C19 C20 O6 2.4(16)
C18 C19 C20 C21 -175.6(11)
O6 C20 C21 F17' 0(3)
C19 C20 C21 F17' 179(3)
O6 C20 C21 F18 177.1(16)
C19 C20 C21 F18 -5(2)
O6 C20 C21 F17 -57.8(17)
C19 C20 C21 F17 120.4(12)
O6 C20 C21 F16 56.5(17)
C19 C20 C21 F16 -125.2(13)
O6 C20 C21 F16' 127.8(16)
C19 C20 C21 F16' -54(2)
O6 C20 C21 F18' -132.5(15)
C19 C20 C21 F18' 46(2)
C2 C1 N1 N2 0.4(13)
C2 C1 N1 Dy1 -178.6(8)
O4 Dy1 N1 C1 -101.0(9)
O5 Dy1 N1 C1 42.2(9)
O6 Dy1 N1 C1 110.0(9)
O2 Dy1 N1 C1 178.1(9)
O1 Dy1 N1 C1 -173.9(8)
O3 Dy1 N1 C1 -33.0(9)
N3 Dy1 N1 C1 -8.8(11)
O4 Dy1 N1 N2 80.2(8)
O5 Dy1 N1 N2 -136.6(8)
O6 Dy1 N1 N2 -68.7(8)
O2 Dy1 N1 N2 -0.7(7)
O1 Dy1 N1 N2 7.3(10)
O3 Dy1 N1 N2 148.2(8)
N3 Dy1 N1 N2 172.4(7)
C2 C3 N2 N1 -2.8(15)
C1 N1 N2 C3 1.5(13)
Dy1 N1 N2 C3 -179.4(8)
C5 C4 N3 N4 -0.3(12)
C5 C4 N3 Dy1 -177.7(7)
O4 Dy1 N3 C4 113.3(9)
O5 Dy1 N3 C4 -33.5(9)
O6 Dy1 N3 C4 -102.5(9)
O2 Dy1 N3 C4 -173.2(8)
O1 Dy1 N3 C4 -171.3(9)
O3 Dy1 N3 C4 41.9(9)
N1 Dy1 N3 C4 18.0(11)
O4 Dy1 N3 N4 -63.5(7)
O5 Dy1 N3 N4 149.7(8)
O6 Dy1 N3 N4 80.6(8)
O2 Dy1 N3 N4 10.0(9)
O1 Dy1 N3 N4 11.9(7)
O3 Dy1 N3 N4 -134.9(8)
N1 Dy1 N3 N4 -158.9(7)
C5 C6 N4 N3 0.1(15)
C4 N3 N4 C6 0.1(12)
Dy1 N3 N4 C6 177.7(8)
C9 C8 O1 Dy1 17.9(15)
C7 C8 O1 Dy1 -160.8(7)
O4 Dy1 O1 C8 -108.4(8)
O5 Dy1 O1 C8 103.8(8)
O6 Dy1 O1 C8 57.2(8)
O2 Dy1 O1 C8 -20.8(8)
O3 Dy1 O1 C8 -153.9(7)
N1 Dy1 O1 C8 -28.7(10)
N3 Dy1 O1 C8 160.4(8)
C9 C10 O2 Dy1 -12.6(15)
C11 C10 O2 Dy1 164.6(8)
O4 Dy1 O2 C10 94.5(8)
O5 Dy1 O2 C10 -106.7(8)
O6 Dy1 O2 C10 -58.0(8)
O1 Dy1 O2 C10 18.1(7)
O3 Dy1 O2 C10 150.4(7)
N1 Dy1 O2 C10 -166.8(8)
N3 Dy1 O2 C10 20.0(9)
C14 C13 O3 Dy1 9.8(16)
C12 C13 O3 Dy1 -170.2(8)
O4 Dy1 O3 C13 -14.1(8)
O5 Dy1 O3 C13 159.1(9)
O6 Dy1 O3 C13 156.1(8)
O2 Dy1 O3 C13 -74.4(9)
O1 Dy1 O3 C13 32.6(10)
N1 Dy1 O3 C13 -117.0(9)
N3 Dy1 O3 C13 77.4(9)
C14 C15 O4 Dy1 -14.4(17)
C16 C15 O4 Dy1 166.2(8)
O5 Dy1 O4 C15 5.5(11)
O6 Dy1 O4 C15 -153.8(8)
O2 Dy1 O4 C15 157.0(9)
O1 Dy1 O4 C15 -129.9(10)
O3 Dy1 O4 C15 16.4(9)
N1 Dy1 O4 C15 85.9(9)
N3 Dy1 O4 C15 -58.3(9)
C19 C18 O5 Dy1 -4.1(16)
C17 C18 O5 Dy1 175.6(7)
O4 Dy1 O5 C18 -161.2(8)
O6 Dy1 O5 C18 6.2(9)
O2 Dy1 O5 C18 55.8(9)
O1 Dy1 O5 C18 -40.8(10)
O3 Dy1 O5 C18 -172.0(9)
N1 Dy1 O5 C18 112.9(9)
N3 Dy1 O5 C18 -94.8(9)
C19 C20 O6 Dy1 3.4(15)
C21 C20 O6 Dy1 -178.5(9)
O4 Dy1 O6 C20 161.3(8)
O5 Dy1 O6 C20 -5.8(8)
O2 Dy1 O6 C20 -147.1(9)
O1 Dy1 O6 C20 137.0(9)
O3 Dy1 O6 C20 -2.9(11)
N1 Dy1 O6 C20 -80.1(9)
N3 Dy1 O6 C20 68.9(9)
